data_7717505
loop_
_publ_author_name
'da Silva, N\'adija Natalice Paix\~ao'
'Palmeira-Mello, Marcos V.'
'Oliveira Ac\'esio, Nath\'alia'
'Moraes, Carlos Andr\'e F'
'Honorato, Jo\~ao'
'Castellano, Eduardo'
'Tavares, Denise Crispim'
'de Oliveira, Katia Mara Mara'
'Batista, Alzir A.'

_publ_section_title
;
 Ru(II)-Diphosphine/N,S-Mercapto Complexes and Their Anti-melanoma
 Properties
;
_journal_name_full 'Dalton Transactions'
_journal_paper_doi 10.1039/D4DT02575J
_journal_year 2024
_chemical_absolute_configuration unk
_chemical_formula_moiety 'C58 H49 N2 O P4 Ru S, C3 H6 O, F6 P, 1[C2H6O]'
_chemical_formula_sum 'C63 H61 F6 N2 O3 P5 Ru S'
_chemical_formula_weight 1296.188
_space_group_crystal_system monoclinic
_space_group_IT_number 7
_space_group_name_Hall 'P -2yac'
_space_group_name_H-M_alt 'P 1 n 1'
_symmetry_Int_Tables_number 7
_audit_creation_date 2024-05-14
_audit_creation_method
;
Olex2 1.5
(compiled 2024.02.16 svn.r378c4104 for OlexSys, GUI svn.r6928)
;
_audit_update_record
;
2024-05-14 deposited with the CCDC.	2024-11-11 downloaded from the CCDC.
;
_cell_angle_alpha 90
_cell_angle_beta 94.0784(16)
_cell_angle_gamma 90
_cell_formula_units_Z 2
_cell_length_a 15.2901(3)
_cell_length_b 11.7639(3)
_cell_length_c 16.7665(2)
_cell_measurement_reflns_used 30366
_cell_measurement_temperature 100(1)
_cell_measurement_theta_max 77.8750
_cell_measurement_theta_min 3.7430
_cell_volume 3008.17(10)
_computing_cell_refinement 'CrysAlisPro 1.171.42.49 (Rigaku OD, 2022)'
_computing_data_collection 'CrysAlisPro 1.171.42.49 (Rigaku OD, 2022)'
_computing_data_reduction 'CrysAlisPro 1.171.42.49 (Rigaku OD, 2022)'
_computing_molecular_graphics 'Olex2 1.5 (Dolomanov et al., 2009)'
_computing_publication_material 'Olex2 1.5 (Dolomanov et al., 2009)'
_computing_structure_refinement 'olex2.refine 1.5 (Bourhis et al., 2015)'
_computing_structure_solution 'SHELXT 2018/2 (Sheldrick, 2018)'
_diffrn_ambient_temperature 100.0(10)
_diffrn_detector 'Hybrid Pixel Array Detector'
_diffrn_detector_area_resol_mean 10.0000
_diffrn_detector_type HyPix
_diffrn_measured_fraction_theta_full 0.9994
_diffrn_measured_fraction_theta_max 0.9995
_diffrn_measurement_details
;
List of Runs (angles in degrees, time in seconds):

  # Type    Start    End  Width  t~exp~   \w     \q     \k     \f   Frames
#--------------------------------------------------------------------------
  1  \w   -119.00 -37.00   0.50    0.94    --  -48.82 -29.00 146.00  164
  2  \w    -27.00  25.00   0.50    0.94    --  -48.82  29.00 -51.00  104
  3  \w    -19.00   6.00   0.50    0.94    --   48.82 -29.00 146.00   50
  4  \w     42.00 122.00   0.50    0.94    --   48.82  29.00 -51.00  160
  5  \w   -145.00-120.00   0.50    3.78    --  -90.00 -29.00 146.00   50
  6  \w    103.00 156.00   0.50    3.78    --  111.50  29.00 -51.00  106
  7  \w    -25.00  24.00   0.50    0.94    --  -48.82  19.00  90.00   98
  8  \w   -118.00 -85.00   0.50    0.94    --  -48.82-125.00 120.00   66
  9  \w    -62.00  -4.00   0.50    0.94    --  -48.82  57.00-180.00  116
 10  \w   -113.00 -76.00   0.50    0.94    --  -48.82-125.00 -60.00   74
 11  \w   -118.00 -74.00   0.50    0.94    --  -48.82-125.00  90.00   88
 12  \w     52.00  94.00   0.50    0.94    --   48.82-125.00   0.00   84
 13  \w    -21.00   4.00   0.50    0.94    --   48.82 -19.00 -60.00   50
 14  \w    -83.00 -21.00   0.50    3.78    --  -90.00 125.00   0.00  124
 15  \w     72.00 107.00   0.50    3.78    --  111.50-103.00 -37.30   70
 16  \w    101.00 157.00   0.50    3.78    --  111.50  15.00 120.00  112
 17  \w     40.00  69.00   0.50    3.78    --  111.50 -61.00 -30.00   58
 18  \w     59.00  85.00   0.50    3.78    --  111.50-125.00  60.00   52
 19  \w     63.00 104.00   0.50    3.78    --  111.50-110.00-145.30   82
 20  \w    111.00 144.00   0.50    3.78    --  111.50  45.00 150.00   66
 21  \w     40.00  71.00   0.50    3.78    --  111.50 -61.00 -60.00   62
 22  \w     63.00 105.00   0.50    3.78    --  111.50 -77.00 150.00   84
 23  \w     55.00 103.00   0.50    3.78    --  111.50-118.00  10.89   96
 24  \w    109.00 178.00   0.50    3.78    --  111.50  79.00 158.73  138
 25  \w    115.00 165.00   0.50    3.78    --  111.50  15.00-120.00  100
 26  \w     42.00  68.00   0.50    3.78    --  111.50 -61.00 150.00   52
 27  \w     42.00  93.00   0.50    3.78    --  111.50-125.00  90.00  102
 28  \w     60.00 104.00   0.50    3.78    --  111.50-107.00-125.40   88
 29  \w     61.00 109.00   0.50    3.78    --  111.50-125.00 -30.00   96
 30  \w     43.00 105.00   0.50    3.78    --  111.50 -95.00  30.00  124
 31  \w     95.00 125.00   0.50    3.78    --  111.50 125.00-150.00   60
 32  \w    131.00 171.00   0.50    3.78    --  111.50 125.00-150.00   80
 33  \w    108.00 134.00   0.50    3.78    --  111.50 -87.00 -16.52   52
 34  \w    126.00 177.00   0.50    3.78    --  111.50  61.00   0.00  102
 35  \w     41.00 115.00   0.50    3.78    --  111.50-132.00 174.65  148
 36  \w    101.00 172.00   0.50    3.78    --  111.50  45.00  90.00  142
 37  \w     45.00  99.00   0.50    3.78    --  111.50 -95.00 120.00  108
 38  \w     81.00 122.00   0.50    3.78    --  111.50-139.00  84.03   82
 39  \w    101.00 140.00   0.50    3.78    --  111.50  45.00-150.00   78
 40  \w     43.00  70.00   0.50    3.78    --  111.50 -61.00-120.00   54
 41  \w     42.00  67.00   0.50    3.78    --  111.50 -59.00-165.14   50
 42  \w     60.00 104.00   0.50    3.78    --  111.50-106.00  93.35   88
 43  \w     61.00  87.00   0.50    3.78    --  111.50 -77.00 -60.00   52
 44  \w    119.00 155.00   0.50    3.78    --  111.50  36.00 -80.86   72
 45  \w    118.00 161.00   0.50    3.78    --  111.50  30.00 -30.00   86
 46  \w     40.00  70.00   0.50    3.78    --  111.50 -61.00  30.00   60
 47  \w    137.00 177.00   0.50    3.78    --  111.50 125.00  60.00   80
 48  \w     44.00  73.00   0.50    3.78    --  111.50-125.00-120.00   58
 49  \w     83.00 111.00   0.50    3.78    --  111.50-125.00-120.00   56
 50  \w    104.00 177.00   0.50    3.78    --  111.50  45.00  60.00  146
 51  \w     68.00  94.00   0.50    3.78    --  111.50-149.00-179.69   52
 52  \w    103.00 129.00   0.50    3.78    --  111.50-149.00-179.69   52
 53  \w     79.00 108.00   0.50    3.78    --  111.50-111.00-175.60   58
 54  \w    107.00 155.00   0.50    3.78    --  111.50  15.00  30.00   96
 55  \w     81.00 106.00   0.50    3.78    --  111.50-100.00 -93.28   50
 56  \w     68.00 105.00   0.50    3.78    --  111.50 -77.00-150.00   74
 57  \w     56.00  96.00   0.50    3.78    --  111.50 -95.00   0.00   80
 58  \w     63.00  88.00   0.50    3.78    --  111.50-169.00  -4.08   50
 59  \w    102.00 143.00   0.50    3.78    --  111.50-169.00  -4.08   82
 60  \w     63.00  89.00   0.50    3.78    --  111.50 -87.00 -16.52   52
 61  \w     41.00  75.00   0.50    3.78    --  111.50-111.00-175.60   68
 62  \w     57.00  83.00   0.50    3.78    --  111.50 -77.00  30.00   52
 63  \w     53.00  78.00   0.50    3.78    --  111.50 -77.00  90.00   50
 64  \w     64.00  97.00   0.50    3.78    --  111.50 -95.00  90.00   66
 65  \w     81.00 107.00   0.50    3.78    --  111.50 -83.00-102.87   52
 66  \w     42.00  69.00   0.50    3.78    --  111.50 -61.00 -90.00   54
 67  \w     43.00  68.00   0.50    3.78    --  111.50 -61.00-180.00   50
 68  \w    147.00 174.00   0.50    3.78    --  111.50  15.00-180.00   54
 69  \w    134.00 160.00   0.50    3.78    --  111.50 125.00 120.00   52
 70  \w     41.00  76.00   0.50    3.78    --  111.50-100.00 -93.28   70
 71  \w     53.00  79.00   0.50    3.78    --  111.50 -81.00 140.26   52
 72  \w     64.00 105.00   0.50    3.78    --  111.50 -95.00 -90.00   82
 73  \w     47.00  73.00   0.50    3.78    --  111.50 -95.00 -30.00   52
 74  \w     40.00  77.00   0.50    3.78    --  111.50-125.00 -60.00   74
 75  \w    132.00 171.00   0.50    3.78    --  111.50  45.00  30.00   78
 76  \w     72.00 107.00   0.50    3.78    --  111.50-106.00  84.45   70
 77  \w     40.00  72.00   0.50    3.78    --  111.50 -84.00 108.49   64
 78  \w     84.00 110.00   0.50    3.78    --  111.50 -84.00 108.49   52
 79  \w     45.00  71.00   0.50    3.78    --  111.50 -95.00-120.00   52
 80  \w     49.00  74.00   0.50    3.78    --  111.50-125.00   0.00   50
 81  \w     47.00  73.00   0.50    3.78    --  111.50-125.00 120.00   52
 82  \w    105.00 140.00   0.50    3.78    --  111.50  45.00 -30.00   70
 83  \w    115.00 153.00   0.50    3.78    --  111.50  45.00 120.00   76
 84  \w     62.00 127.00   0.50    3.78    --  111.50-146.00  54.19  130
 85  \w    104.00 138.00   0.50    3.78    --  111.50  61.00-120.00   68
 86  \w    130.00 177.00   0.50    3.78    --  111.50  61.00 -60.00   94
 87  \w    102.00 143.00   0.50    3.78    --  111.50  61.00 120.00   82
 88  \w    140.00 168.00   0.50    3.78    --  111.50 125.00   0.00   56
 89  \w     83.00 109.00   0.50    3.78    --  111.50 -78.00 110.34   52
 90  \w     91.00 126.00   0.50    3.78    --  111.50  74.00 135.81   70
 91  \w    136.00 178.00   0.50    3.78    --  111.50  74.00 135.81   84
 92  \w     85.00 111.00   0.50    3.78    --  111.50 -84.00 155.05   52
 93  \w     90.00 116.00   0.50    3.78    --  111.50 -86.00 -10.04   52
 94  \w     79.00 105.00   0.50    3.78    --  111.50-108.00-102.80   52
;
_diffrn_measurement_device 'four-circle diffractometer'
_diffrn_measurement_device_type 'XtaLAB Synergy, Dualflex, HyPix'
_diffrn_measurement_method '\w scans'
_diffrn_orient_matrix_type 'CrysAlisPro convention (1999,Acta A55,543-557)'
_diffrn_orient_matrix_UB_11 0.0843511000
_diffrn_orient_matrix_UB_12 0.0674242000
_diffrn_orient_matrix_UB_13 0.0235341000
_diffrn_orient_matrix_UB_21 -0.0555583000
_diffrn_orient_matrix_UB_22 0.1009656000
_diffrn_orient_matrix_UB_23 0.0252686000
_diffrn_orient_matrix_UB_31 0.0009454000
_diffrn_orient_matrix_UB_32 -0.0489919000
_diffrn_orient_matrix_UB_33 0.0853919000
_diffrn_radiation_monochromator mirror
_diffrn_radiation_probe x-ray
_diffrn_radiation_type 'Cu K\a'
_diffrn_radiation_wavelength 1.54184
_diffrn_reflns_av_R_equivalents 0.0874
_diffrn_reflns_av_unetI/netI 0.0757
_diffrn_reflns_Laue_measured_fraction_full 0.9994
_diffrn_reflns_Laue_measured_fraction_max 0.9995
_diffrn_reflns_limit_h_max 19
_diffrn_reflns_limit_h_min -19
_diffrn_reflns_limit_k_max 14
_diffrn_reflns_limit_k_min -15
_diffrn_reflns_limit_l_max 21
_diffrn_reflns_limit_l_min -18
_diffrn_reflns_number 71455
_diffrn_reflns_point_group_measured_fraction_full 0.8559
_diffrn_reflns_point_group_measured_fraction_max 0.8557
_diffrn_reflns_theta_full 67.6840
_diffrn_reflns_theta_max 70.07
_diffrn_reflns_theta_min 4.60
_diffrn_source 'micro-focus sealed X-ray tube'
_diffrn_source_type 'PhotonJet (Cu) X-ray Source'
_exptl_absorpt_coefficient_mu 4.244
_exptl_absorpt_correction_T_max 1.00000
_exptl_absorpt_correction_T_min 0.76236
_exptl_absorpt_correction_type multi-scan
_exptl_absorpt_process_details
;
CrysAlisPro 1.171.42.49 (Rigaku Oxford Diffraction, 2022)
Empirical absorption correction using spherical harmonics,
implemented in SCALE3 ABSPACK scaling algorithm.
;
_exptl_crystal_colour black
_exptl_crystal_colour_primary black
_exptl_crystal_density_diffrn 1.431
_exptl_crystal_description prism
_exptl_crystal_F_000 1339.950
_exptl_crystal_size_max 0.149
_exptl_crystal_size_mid 0.127
_exptl_crystal_size_min 0.069
_refine_diff_density_max 1.1786
_refine_diff_density_min -0.4145
_refine_diff_density_rms 0.0960
_refine_ls_abs_structure_details 'Hooft, R.W.W., Straver, L.H., Spek, A.L. (2010). J. Appl. Cryst., 43, 665-668.'
_refine_ls_abs_structure_Flack 0.020(7)
_refine_ls_d_res_high 0.8200
_refine_ls_d_res_low 9.6219
_refine_ls_goodness_of_fit_ref 1.0444
_refine_ls_hydrogen_treatment constr
_refine_ls_matrix_type full
_refine_ls_number_constraints 105
_refine_ls_number_parameters 724
_refine_ls_number_reflns 9784
_refine_ls_number_restraints 215
_refine_ls_restrained_S_all 1.0323
_refine_ls_R_factor_all 0.0615
_refine_ls_R_factor_gt 0.0586
_refine_ls_shift/su_max -0.0010
_refine_ls_shift/su_mean 0.0000
_refine_ls_structure_factor_coef Fsqd
_refine_ls_weighting_details 'w=1/[\s^2^(Fo^2^)+(0.1017P)^2^+1.0487P] where P=(Fo^2^+2Fc^2^)/3'
_refine_ls_weighting_scheme calc
_refine_ls_wR_factor_gt 0.1445
_refine_ls_wR_factor_ref 0.1468
_reflns_Friedel_coverage 0.712
_reflns_limit_h_max 18
_reflns_limit_h_min -18
_reflns_limit_k_max 14
_reflns_limit_k_min -14
_reflns_limit_l_max 20
_reflns_limit_l_min -18
_reflns_number_gt 9261
_reflns_number_total 9784
_reflns_threshold_expression I>=2u(I)
_cod_data_source_file d4dt02575j2.cif
_cod_data_source_block Ru2-nadija
_cod_original_cell_volume 3008.18(10)
_cod_original_sg_symbol_Hall ' P -2yac'
_cod_original_formula_sum 'C63 H61 F6 N2 O3 P5 Ru1 S1'
_cod_database_code 7717505
_chemical_oxdiff_formula ' C33 H6 O3 P3 F6 Ru1 S1 N4'
_chemical_oxdiff_usercomment 'Alzir - Nadija'
_olex2_refinement_description
;
1. Fixed Uiso
 At 1.2 times of:
  All C(H) groups, All C(H,H) groups, All N(H) groups
 At 1.5 times of:
  All C(H,H,H) groups
2. Restrained distances
 O1S-C1S
 1.21 with sigma of 0.02
 C1S-C2S = C1S-C3S
 1.5 with sigma of 0.02
 P1-F2 = P1-F3 = P1-F1 = P1-F5 = P1-F6 = P1-F4
 1.65 with sigma of 0.02
 O1S-C2S = O1S-C3S
 2.38 with sigma of 0.04
 C1S-C2S \\sim C1S-C3S
 with sigma of 0.02
 C2S-O1S \\sim C3S-O1S
 with sigma of 0.04
 F2-F1 \\sim F3-F5 \\sim F4-F6
 with sigma of 0.05
 P1-F2 \\sim P1-F3 \\sim P1-F1 \\sim P1-F5 \\sim P1-F6 \\sim P1-F4
 with sigma of 0.02
 F2-F3 \\sim F2-F5 \\sim F2-F6 \\sim F2-F4 \\sim F1-F3 \\sim F1-F5 \\sim F1-F6
\\sim F1-F4
 with sigma of 0.04
3. Restrained planarity
 O1S, C1S, C2S, C3S
 with sigma of 0.05
4. Uiso/Uaniso restraints and constraints
O1S \\sim C1S \\sim C2S \\sim C3S: within 2A with sigma of 0.04 and sigma for
terminal atoms of 0.08 within 2A
P1 \\sim F2 \\sim F3 \\sim F1 \\sim F5 \\sim F6 \\sim F4: within 2A with sigma
of 0.04 and sigma for terminal atoms of 0.08 within 2A
N1 \\sim C2 \\sim C3 \\sim C8 \\sim N2 \\sim C1: within 2A with sigma of 0.04
and sigma for terminal atoms of 0.08 within 2A
Uanis(N1) = Uanis(N2)
5. Rigid body (RIGU) restrains
 O1S, C1S, C2S, C3S
 with sigma for 1-2 distances of 0.004 and sigma for 1-3 distances of 0.004
 P1, F2, F3, F1, F5, F6, F4
 with sigma for 1-2 distances of 0.004 and sigma for 1-3 distances of 0.004
 C2, C3, C8, N2, C1, N1
 with sigma for 1-2 distances of 0.004 and sigma for 1-3 distances of 0.004
6.a Secondary CH2 refined with riding coordinates:
 C21(H21a,H21b), C34(H34a,H34b)
6.b Aromatic/amide H refined with riding coordinates:
 C4(H4), C5(H5), C6(H6), C7(H7), N2(H2), C112(H112), C113(H113), C114(H114),
 C115(H115), C116(H116), C122(H122), C123(H123), C124(H124), C125(H125),
 C126(H126), C212(H212), C213(H213), C214(H214), C215(H215), C216(H216),
 C222(H222), C223(H223), C224(H224), C225(H225), C226(H226), C312(H312),
 C313(H313), C314(H314), C315(H315), C316(H316), C323(H323), C324(H324),
 C325(H325), C326(H326), C327(H327), C412(H412), C413(H413), C414(H414),
 C415(H415), C416(H416), C422(H422), C423(H423), C424(H424), C425(H425),
 C426(H426)
6.c Idealised Me refined as rotating group:
 C2S(H2Sa,H2Sb,H2Sc), C3S(H3Sa,H3Sb,H3Sc)
;
_smtbx_masks_void_probe_radius 1.2
_smtbx_masks_void_truncation_radius 1.2
_olex2_submission_special_instructions 'No special instructions were received'
_oxdiff_exptl_absorpt_empirical_details
;
Empirical correction (ABSPACK) includes:
- Absorption correction using spherical harmonics
- Frame scaling
;
_oxdiff_exptl_absorpt_empirical_full_max 2.387
_oxdiff_exptl_absorpt_empirical_full_min 0.421

loop_
_space_group_symop_id
_space_group_symop_operation_xyz
1 x,y,z
2 x+1/2,-y,z+1/2

loop_
_atom_site_label
_atom_site_type_symbol
_atom_site_fract_x
_atom_site_fract_y
_atom_site_fract_z
_atom_site_U_iso_or_equiv
_atom_site_adp_type
_atom_site_occupancy
_atom_site_refinement_flags_posn
_atom_site_refinement_flags_adp
Ru1 Ru 0.46980(3) 0.33470(9) 0.43093(3) 0.0361(4) Uani 1.000000 . .
S1 S 0.43121(10) 0.17470(13) 0.51594(9) 0.0496(3) Uani 1.000000 . .
P5 P 0.47729(9) 0.44659(11) 0.31572(8) 0.0369(3) Uani 1.000000 . .
P2 P 0.42096(10) 0.22645(11) 0.32059(8) 0.0413(3) Uani 1.000000 . .
P3 P 0.61991(9) 0.30283(11) 0.44136(8) 0.0361(3) Uani 1.000000 . .
P4 P 0.53535(8) 0.45487(11) 0.53194(8) 0.0342(3) Uani 1.000000 . .
O1 O 0.2623(3) 0.4965(5) 0.4145(4) 0.0712(14) Uani 1.000000 . .
N1 N 0.3327(4) 0.3432(6) 0.4624(4) 0.0564(9) Uani 1.000000 . U
C1 C 0.3309(4) 0.2438(6) 0.5051(4) 0.0516(13) Uani 1.000000 . U
C2 C 0.2581(5) 0.4039(6) 0.4498(4) 0.0563(14) Uani 1.000000 . U
C3 C 0.1777(5) 0.3576(7) 0.4777(5) 0.0584(16) Uani 1.000000 . U
C4 C 0.0980(5) 0.4136(7) 0.4631(5) 0.0663(18) Uani 1.000000 . .
H4 H 0.0949(5) 0.4818(7) 0.4327(5) 0.080(2) Uiso 1.000000 R .
C5 C 0.0239(6) 0.3696(10) 0.4929(6) 0.086(3) Uani 1.000000 . .
H5 H -0.0297(6) 0.4104(10) 0.4851(6) 0.103(3) Uiso 1.000000 R .
C6 C 0.0249(6) 0.2716(8) 0.5322(6) 0.083(3) Uani 1.000000 . .
H6 H -0.0284(6) 0.2408(8) 0.5487(6) 0.099(3) Uiso 1.000000 R .
C7 C 0.1033(5) 0.2135(7) 0.5493(5) 0.069(2) Uani 1.000000 . .
H7 H 0.1052(5) 0.1469(7) 0.5815(5) 0.083(2) Uiso 1.000000 R .
C8 C 0.1779(5) 0.2548(6) 0.5188(4) 0.0579(15) Uani 1.000000 . U
C21 C 0.4495(5) 0.3290(5) 0.2441(3) 0.0485(14) Uani 1.000000 . .
H21a H 0.3993(5) 0.3475(5) 0.2058(3) 0.0582(17) Uiso 1.000000 R .
H21b H 0.5003(5) 0.3043(5) 0.2150(3) 0.0582(17) Uiso 1.000000 R .
C34 C 0.6487(3) 0.4312(5) 0.5023(3) 0.0372(10) Uani 1.000000 . .
H34a H 0.6908(3) 0.4149(5) 0.5484(3) 0.0447(12) Uiso 1.000000 R .
H34b H 0.6704(3) 0.4945(5) 0.4702(3) 0.0447(12) Uiso 1.000000 R .
N2 N 0.2600(3) 0.2018(6) 0.5338(3) 0.0564(9) Uani 1.000000 . U
H2 H 0.2639(3) 0.1396(6) 0.5630(3) 0.0677(11) Uiso 1.000000 R .
C111 C 0.4027(4) 0.5657(5) 0.2888(4) 0.0505(14) Uani 1.000000 . .
C112 C 0.3763(5) 0.5902(7) 0.2105(4) 0.0634(19) Uani 1.000000 . .
H112 H 0.3891(5) 0.5396(7) 0.1688(4) 0.076(2) Uiso 1.000000 R .
C113 C 0.3290(4) 0.6938(8) 0.1930(5) 0.068(2) Uani 1.000000 . .
H113 H 0.3082(4) 0.7107(8) 0.1396(5) 0.082(3) Uiso 1.000000 R .
C114 C 0.3137(5) 0.7682(7) 0.2531(6) 0.069(2) Uani 1.000000 . .
H114 H 0.2822(5) 0.8363(7) 0.2409(6) 0.083(2) Uiso 1.000000 R .
C115 C 0.3430(5) 0.7462(7) 0.3305(6) 0.071(2) Uani 1.000000 . .
H115 H 0.3337(5) 0.7994(7) 0.3716(6) 0.085(3) Uiso 1.000000 R .
C116 C 0.3873(4) 0.6435(6) 0.3483(4) 0.0529(15) Uani 1.000000 . .
H116 H 0.4070(4) 0.6271(6) 0.4021(4) 0.0635(18) Uiso 1.000000 R .
C121 C 0.5769(3) 0.5119(4) 0.2804(3) 0.0359(10) Uani 1.000000 . .
C122 C 0.6096(4) 0.4843(5) 0.2067(3) 0.0464(12) Uani 1.000000 . .
H122 H 0.5832(4) 0.4242(5) 0.1757(3) 0.0557(15) Uiso 1.000000 R .
C123 C 0.6784(4) 0.5419(5) 0.1786(4) 0.0491(13) Uani 1.000000 . .
H123 H 0.7001(4) 0.5209(5) 0.1289(4) 0.0590(15) Uiso 1.000000 R .
C124 C 0.7173(4) 0.6321(6) 0.2228(4) 0.0496(13) Uani 1.000000 . .
H124 H 0.7641(4) 0.6740(6) 0.2027(4) 0.0596(16) Uiso 1.000000 R .
C125 C 0.6865(4) 0.6593(5) 0.2964(4) 0.0469(13) Uani 1.000000 . .
H125 H 0.7136(4) 0.7184(5) 0.3278(4) 0.0563(15) Uiso 1.000000 R .
C126 C 0.6165(3) 0.6007(4) 0.3240(3) 0.0358(10) Uani 1.000000 . .
H126 H 0.5951(3) 0.6215(4) 0.3738(3) 0.0430(12) Uiso 1.000000 R .
C211 C 0.3022(4) 0.2048(6) 0.3048(4) 0.0488(13) Uani 1.000000 . .
C212 C 0.2470(5) 0.2889(6) 0.2702(5) 0.0621(18) Uani 1.000000 . .
H212 H 0.2711(5) 0.3580(6) 0.2522(5) 0.075(2) Uiso 1.000000 R .
C213 C 0.1569(5) 0.2714(8) 0.2620(5) 0.075(2) Uani 1.000000 . .
H213 H 0.1197(5) 0.3273(8) 0.2367(5) 0.090(3) Uiso 1.000000 R .
C214 C 0.1216(6) 0.1730(8) 0.2905(6) 0.077(2) Uani 1.000000 . .
H214 H 0.0600(6) 0.1609(8) 0.2854(6) 0.092(3) Uiso 1.000000 R .
C215 C 0.1779(5) 0.0905(7) 0.3273(6) 0.074(2) Uani 1.000000 . .
H215 H 0.1538(5) 0.0239(7) 0.3492(6) 0.089(3) Uiso 1.000000 R .
C216 C 0.2658(5) 0.1051(6) 0.3318(5) 0.0587(16) Uani 1.000000 . .
H216 H 0.3031(5) 0.0466(6) 0.3536(5) 0.0704(19) Uiso 1.000000 R .
C221 C 0.4631(4) 0.0878(5) 0.2919(3) 0.0444(12) Uani 1.000000 . .
C222 C 0.4496(4) 0.0529(6) 0.2141(4) 0.0506(14) Uani 1.000000 . .
H222 H 0.4176(4) 0.0996(6) 0.1761(4) 0.0607(16) Uiso 1.000000 R .
C223 C 0.4823(4) -0.0499(7) 0.1912(4) 0.0600(17) Uani 1.000000 . .
H223 H 0.4742(4) -0.0726(7) 0.1368(4) 0.072(2) Uiso 1.000000 R .
C224 C 0.5265(4) -0.1205(6) 0.2454(4) 0.0570(15) Uani 1.000000 . .
H224 H 0.5463(4) -0.1930(6) 0.2294(4) 0.0684(18) Uiso 1.000000 R .
C225 C 0.5418(5) -0.0843(6) 0.3237(4) 0.0551(14) Uani 1.000000 . .
H225 H 0.5733(5) -0.1316(6) 0.3616(4) 0.0661(17) Uiso 1.000000 R .
C226 C 0.5112(5) 0.0212(5) 0.3471(3) 0.0520(14) Uani 1.000000 . .
H226 H 0.5232(5) 0.0471(5) 0.4004(3) 0.0624(17) Uiso 1.000000 R .
C311 C 0.6644(4) 0.1849(4) 0.5042(4) 0.0418(12) Uani 1.000000 . .
C312 C 0.6329(4) 0.1661(5) 0.5789(4) 0.0462(14) Uani 1.000000 . .
H312 H 0.5891(4) 0.2149(5) 0.5974(4) 0.0555(16) Uiso 1.000000 R .
C313 C 0.6649(4) 0.0765(5) 0.6271(4) 0.0480(13) Uani 1.000000 . .
H313 H 0.6417(4) 0.0636(5) 0.6774(4) 0.0575(15) Uiso 1.000000 R .
C314 C 0.7303(4) 0.0063(6) 0.6021(4) 0.0569(15) Uani 1.000000 . .
H314 H 0.7519(4) -0.0551(6) 0.6345(4) 0.0682(18) Uiso 1.000000 R .
C315 C 0.7627(5) 0.0272(7) 0.5302(5) 0.0677(19) Uani 1.000000 . .
H315 H 0.8092(5) -0.0189(7) 0.5137(5) 0.081(2) Uiso 1.000000 R .
C316 C 0.7306(5) 0.1129(7) 0.4804(5) 0.0664(19) Uani 1.000000 . .
H316 H 0.7535(5) 0.1232(7) 0.4297(5) 0.080(2) Uiso 1.000000 R .
C322 C 0.6953(4) 0.3033(5) 0.3610(3) 0.0446(12) Uani 1.000000 . .
C323 C 0.7695(4) 0.3709(6) 0.3666(4) 0.0516(14) Uani 1.000000 . .
H323 H 0.7805(4) 0.4194(6) 0.4115(4) 0.0619(17) Uiso 1.000000 R .
C324 C 0.8292(5) 0.3683(7) 0.3056(5) 0.069(2) Uani 1.000000 . .
H324 H 0.8775(5) 0.4193(7) 0.3075(5) 0.083(2) Uiso 1.000000 R .
C325 C 0.8171(6) 0.2926(8) 0.2442(5) 0.078(3) Uani 1.000000 . .
H325 H 0.8591(6) 0.2863(8) 0.2053(5) 0.094(3) Uiso 1.000000 R .
C326 C 0.7435(6) 0.2257(8) 0.2393(4) 0.074(2) Uani 1.000000 . .
H326 H 0.7345(6) 0.1744(8) 0.1958(4) 0.089(3) Uiso 1.000000 R .
C327 C 0.6791(5) 0.2309(6) 0.2983(3) 0.0550(15) Uani 1.000000 . .
H327 H 0.6275(5) 0.1856(6) 0.2935(3) 0.0660(18) Uiso 1.000000 R .
C411 C 0.5362(3) 0.4189(4) 0.6377(3) 0.0359(10) Uani 1.000000 . .
C412 C 0.4599(3) 0.3849(5) 0.6702(3) 0.0432(12) Uani 1.000000 . .
H412 H 0.4076(3) 0.3777(5) 0.6364(3) 0.0519(14) Uiso 1.000000 R .
C413 C 0.4579(4) 0.3612(6) 0.7504(4) 0.0506(13) Uani 1.000000 . .
H413 H 0.4047(4) 0.3379(6) 0.7715(4) 0.0607(16) Uiso 1.000000 R .
C414 C 0.5331(4) 0.3713(6) 0.8001(3) 0.0507(13) Uani 1.000000 . .
H414 H 0.5316(4) 0.3557(6) 0.8555(3) 0.0608(16) Uiso 1.000000 R .
C415 C 0.6113(4) 0.4044(6) 0.7694(4) 0.0516(14) Uani 1.000000 . .
H415 H 0.6634(4) 0.4090(6) 0.8035(4) 0.0619(17) Uiso 1.000000 R .
C416 C 0.6131(3) 0.4303(5) 0.6895(3) 0.0434(12) Uani 1.000000 . .
H416 H 0.6660(3) 0.4559(5) 0.6690(3) 0.0521(14) Uiso 1.000000 R .
C421 C 0.5185(4) 0.6087(6) 0.5387(3) 0.0464(12) Uani 1.000000 . .
C422 C 0.4362(5) 0.6485(7) 0.5498(5) 0.0624(17) Uani 1.000000 . .
H422 H 0.3894(5) 0.5967(7) 0.5553(5) 0.075(2) Uiso 1.000000 R .
C423 C 0.4211(6) 0.7665(8) 0.5532(5) 0.077(2) Uani 1.000000 . .
H423 H 0.3640(6) 0.7949(8) 0.5600(5) 0.092(3) Uiso 1.000000 R .
C424 C 0.4923(7) 0.8423(7) 0.5461(5) 0.074(2) Uani 1.000000 . .
H424 H 0.4831(7) 0.9221(7) 0.5482(5) 0.089(3) Uiso 1.000000 R .
C425 C 0.5736(7) 0.8006(7) 0.5364(4) 0.073(2) Uani 1.000000 . .
H425 H 0.6212(7) 0.8515(7) 0.5317(4) 0.088(3) Uiso 1.000000 R .
C426 C 0.5874(5) 0.6860(6) 0.5333(4) 0.0525(15) Uani 1.000000 . .
H426 H 0.6450(5) 0.6583(6) 0.5275(4) 0.0629(18) Uiso 1.000000 R .
O1S O 0.2856(5) 0.0750(7) 0.6827(4) 0.097(2) Uani 1.000000 D U
C1S C 0.3406(6) 0.0574(6) 0.7369(5) 0.0770(19) Uani 1.000000 D U
C2S C 0.4342(6) 0.0446(10) 0.7236(7) 0.102(3) Uani 1.000000 D U
H2Sa H 0.4456(15) -0.033(3) 0.707(7) 0.153(5) Uiso 1.000000 GR .
H2Sb H 0.4500(19) 0.098(7) 0.682(5) 0.153(5) Uiso 1.000000 GR .
H2Sc H 0.4695(7) 0.061(10) 0.773(2) 0.153(5) Uiso 1.000000 GR .
C3S C 0.3145(6) 0.0493(9) 0.8190(5) 0.080(2) Uani 1.000000 D U
H3Sa H 0.333(5) 0.118(3) 0.8485(15) 0.120(3) Uiso 1.000000 GR .
H3Sb H 0.2506(8) 0.042(7) 0.8183(5) 0.120(3) Uiso 1.000000 GR .
H3Sc H 0.342(4) -0.017(4) 0.8452(17) 0.120(3) Uiso 1.000000 GR .
P1 P 0.86920(9) 0.68496(14) 0.50620(9) 0.0465(3) Uani 1.000000 D U
F2 F 0.7792(3) 0.7333(6) 0.4643(2) 0.0882(16) Uani 1.000000 D U
F3 F 0.8819(4) 0.5992(6) 0.4346(3) 0.1080(19) Uani 1.000000 D U
F1 F 0.9604(3) 0.6463(5) 0.5480(3) 0.0780(13) Uani 1.000000 D U
F5 F 0.8602(4) 0.7715(5) 0.5753(3) 0.1069(19) Uani 1.000000 D U
F6 F 0.9178(4) 0.7772(7) 0.4535(4) 0.118(2) Uani 1.000000 D U
F4 F 0.8223(4) 0.5912(6) 0.5539(3) 0.1026(17) Uani 1.000000 D U

loop_
_atom_site_aniso_label
_atom_site_aniso_U_11
_atom_site_aniso_U_22
_atom_site_aniso_U_33
_atom_site_aniso_U_12
_atom_site_aniso_U_13
_atom_site_aniso_U_23
Ru1 0.0480(8) 0.0330(6) 0.0268(7) -0.0082(6) -0.0017(5) 0.0046(5)
S1 0.0548(8) 0.0498(8) 0.0437(8) -0.0030(6) 0.0006(6) 0.0093(6)
P5 0.0449(7) 0.0361(6) 0.0288(6) -0.0069(5) -0.0034(5) 0.0055(5)
P2 0.0585(8) 0.0346(6) 0.0296(6) -0.0105(6) -0.0061(5) 0.0029(5)
P3 0.0449(6) 0.0337(6) 0.0294(6) 0.0020(5) 0.0008(5) 0.0009(5)
P4 0.0350(6) 0.0372(6) 0.0302(6) -0.0007(5) 0.0021(5) -0.0007(5)
O1 0.061(3) 0.063(3) 0.088(4) -0.002(2) -0.004(3) 0.029(3)
N1 0.0502(18) 0.074(2) 0.045(2) -0.0088(15) 0.0035(15) 0.0113(16)
C1 0.059(3) 0.055(3) 0.039(3) -0.002(2) -0.006(2) 0.010(2)
C2 0.067(3) 0.046(3) 0.055(4) -0.0077(19) 0.002(2) 0.007(2)
C3 0.057(3) 0.066(3) 0.051(4) -0.008(2) -0.004(2) 0.010(3)
C4 0.073(4) 0.062(4) 0.065(5) 0.004(3) 0.010(4) 0.015(3)
C5 0.070(5) 0.101(7) 0.088(7) 0.001(5) 0.016(5) 0.009(5)
C6 0.069(5) 0.075(5) 0.106(7) 0.003(4) 0.022(5) 0.021(5)
C7 0.069(4) 0.070(5) 0.068(5) -0.016(4) 0.010(4) 0.021(4)
C8 0.069(4) 0.056(3) 0.050(3) -0.004(2) 0.011(3) 0.004(2)
C21 0.076(4) 0.039(3) 0.028(3) -0.019(3) -0.011(3) 0.0043(19)
C34 0.036(2) 0.041(2) 0.035(2) -0.0023(19) 0.0011(19) -0.008(2)
N2 0.0502(18) 0.074(2) 0.045(2) -0.0088(15) 0.0035(15) 0.0113(16)
C111 0.051(3) 0.048(3) 0.050(3) -0.012(2) -0.008(3) 0.024(3)
C112 0.062(4) 0.071(4) 0.055(4) -0.015(3) -0.017(3) 0.032(3)
C113 0.049(3) 0.087(5) 0.066(5) -0.007(3) -0.017(3) 0.037(4)
C114 0.053(4) 0.065(4) 0.090(6) 0.002(3) -0.001(4) 0.023(4)
C115 0.063(4) 0.052(4) 0.097(6) -0.000(3) 0.002(4) 0.020(4)
C116 0.053(3) 0.042(3) 0.064(4) -0.003(3) 0.006(3) 0.015(3)
C121 0.045(2) 0.034(2) 0.029(2) -0.0015(19) 0.0012(19) 0.0030(18)
C122 0.059(3) 0.048(3) 0.033(3) -0.004(2) 0.004(2) -0.002(2)
C123 0.060(3) 0.049(3) 0.039(3) 0.000(3) 0.010(2) -0.002(2)
C124 0.047(3) 0.056(3) 0.048(3) -0.000(3) 0.022(3) 0.006(3)
C125 0.049(3) 0.046(3) 0.044(3) -0.005(2) -0.007(2) 0.005(2)
C126 0.042(2) 0.038(2) 0.027(2) 0.0028(19) -0.0019(18) -0.0025(18)
C211 0.058(3) 0.045(3) 0.042(3) -0.016(3) -0.010(3) 0.001(3)
C212 0.078(4) 0.045(3) 0.059(4) -0.016(3) -0.017(3) 0.008(3)
C213 0.066(4) 0.076(5) 0.079(5) -0.006(4) -0.027(4) 0.000(4)
C214 0.070(5) 0.078(5) 0.080(6) -0.022(4) -0.011(4) -0.010(4)
C215 0.075(5) 0.057(4) 0.088(6) -0.016(4) -0.011(4) -0.001(4)
C216 0.064(4) 0.045(3) 0.067(4) -0.014(3) 0.008(3) 0.004(3)
C221 0.048(3) 0.042(3) 0.044(3) -0.007(2) 0.006(2) 0.005(2)
C222 0.049(3) 0.059(3) 0.042(3) -0.008(3) -0.009(2) -0.005(3)
C223 0.055(3) 0.082(5) 0.042(3) 0.001(3) -0.004(3) -0.017(3)
C224 0.060(3) 0.051(3) 0.060(4) -0.003(3) 0.008(3) -0.012(3)
C225 0.073(4) 0.047(3) 0.046(3) 0.001(3) 0.008(3) 0.006(3)
C226 0.076(4) 0.048(3) 0.032(3) -0.006(3) 0.005(3) -0.003(2)
C311 0.050(3) 0.032(2) 0.042(3) 0.010(2) -0.005(2) 0.003(2)
C312 0.058(3) 0.039(3) 0.040(3) 0.001(2) -0.009(3) 0.001(2)
C313 0.057(3) 0.047(3) 0.038(3) -0.006(2) -0.007(2) 0.006(2)
C314 0.061(4) 0.045(3) 0.063(4) 0.002(3) -0.005(3) 0.012(3)
C315 0.067(4) 0.066(4) 0.070(5) 0.023(4) 0.004(4) 0.009(4)
C316 0.076(4) 0.069(4) 0.055(4) 0.028(4) 0.014(3) 0.010(3)
C322 0.056(3) 0.042(3) 0.037(3) 0.011(2) 0.007(2) 0.005(2)
C323 0.056(3) 0.046(3) 0.055(4) 0.009(3) 0.017(3) 0.005(3)
C324 0.074(5) 0.065(4) 0.072(5) 0.016(4) 0.027(4) 0.008(4)
C325 0.101(6) 0.074(5) 0.067(5) 0.024(5) 0.050(5) 0.017(4)
C326 0.109(6) 0.077(5) 0.040(3) 0.032(5) 0.029(4) 0.007(3)
C327 0.080(4) 0.056(3) 0.029(3) 0.016(3) 0.007(3) 0.000(2)
C411 0.038(2) 0.039(2) 0.030(2) 0.0030(19) 0.0031(18) -0.0002(19)
C412 0.042(3) 0.052(3) 0.035(3) -0.001(2) 0.001(2) -0.001(2)
C413 0.057(3) 0.055(3) 0.040(3) -0.006(3) 0.010(3) 0.003(3)
C414 0.071(4) 0.052(3) 0.030(3) -0.006(3) 0.009(3) 0.003(2)
C415 0.047(3) 0.068(4) 0.039(3) -0.005(3) -0.004(2) -0.013(3)
C416 0.036(2) 0.059(3) 0.034(3) -0.006(2) -0.006(2) -0.005(2)
C421 0.056(3) 0.053(3) 0.031(3) -0.002(3) 0.007(2) -0.004(2)
C422 0.074(4) 0.061(4) 0.054(4) 0.014(3) 0.011(3) 0.006(3)
C423 0.097(6) 0.071(5) 0.063(4) 0.040(5) 0.019(4) 0.003(4)
C424 0.121(7) 0.053(4) 0.050(4) 0.016(4) 0.023(5) -0.003(3)
C425 0.127(7) 0.047(4) 0.047(4) -0.018(4) 0.014(4) -0.008(3)
C426 0.075(4) 0.044(3) 0.040(3) -0.004(3) 0.009(3) -0.008(2)
O1S 0.122(5) 0.100(5) 0.068(3) -0.005(3) -0.006(3) 0.022(3)
C1S 0.106(5) 0.065(4) 0.060(4) 0.001(3) 0.007(2) 0.008(3)
C2S 0.113(5) 0.097(7) 0.098(7) 0.015(4) 0.020(3) 0.031(5)
C3S 0.088(5) 0.087(6) 0.065(4) 0.001(4) 0.007(3) 0.005(3)
P1 0.0462(7) 0.0564(8) 0.0361(7) 0.0026(6) -0.0036(6) -0.0054(6)
F2 0.071(2) 0.151(5) 0.042(2) 0.023(2) -0.0039(16) 0.008(2)
F3 0.155(5) 0.109(4) 0.059(3) 0.030(3) -0.000(2) -0.013(2)
F1 0.060(2) 0.105(3) 0.068(3) 0.0126(18) -0.0051(17) 0.014(2)
F5 0.150(5) 0.097(4) 0.068(3) 0.049(3) -0.033(2) -0.020(2)
F6 0.120(4) 0.132(5) 0.100(4) -0.003(3) -0.010(3) 0.042(3)
F4 0.109(4) 0.118(4) 0.079(3) -0.026(2) -0.004(2) 0.016(2)

loop_
_atom_type_symbol
_atom_type_scat_dispersion_real
_atom_type_scat_dispersion_imag
_atom_type_scat_Cromer_Mann_a1
_atom_type_scat_Cromer_Mann_a2
_atom_type_scat_Cromer_Mann_a3
_atom_type_scat_Cromer_Mann_a4
_atom_type_scat_Cromer_Mann_b1
_atom_type_scat_Cromer_Mann_b2
_atom_type_scat_Cromer_Mann_b3
_atom_type_scat_Cromer_Mann_b4
_atom_type_scat_Cromer_Mann_c
_atom_type_scat_source
_atom_type_scat_dispersion_source
C 0.01788 0.00908 2.31000 1.02000 1.58860 0.86500 20.84390 10.20750 0.56870 51.65120 0.21560 'International Tables Volume C Table 6.1.1.4 (pp. 500-502)' 'Brennan, Cowan, Rev. Sci. Instrum., 1992, 63, 850'
F 0.07327 0.05351 3.53920 2.64120 1.51700 1.02430 10.28250 4.29440 0.26150 26.14760 0.27760 'International Tables Volume C Table 6.1.1.4 (pp. 500-502)' 'Brennan, Cowan, Rev. Sci. Instrum., 1992, 63, 850'
H 0.00000 0.00000 0.49300 0.32291 0.14019 0.04081 10.51090 26.12570 3.14236 57.79970 0.00304 'International Tables Volume C Table 6.1.1.4 (pp. 500-502)' 'Brennan, Cowan, Rev. Sci. Instrum., 1992, 63, 850'
N 0.03110 0.01806 12.21260 3.13220 2.01250 1.16630 0.00570 9.89330 28.99750 0.58260 -11.52900 'International Tables Volume C Table 6.1.1.4 (pp. 500-502)' 'Brennan, Cowan, Rev. Sci. Instrum., 1992, 63, 850'
O 0.04960 0.03234 3.04850 2.28680 1.54630 0.86700 13.27710 5.70110 0.32390 32.90890 0.25080 'International Tables Volume C Table 6.1.1.4 (pp. 500-502)' 'Brennan, Cowan, Rev. Sci. Instrum., 1992, 63, 850'
P 0.29730 0.43501 6.43450 4.17910 1.78000 1.49080 1.90670 27.15700 0.52600 68.16450 1.11490 'International Tables Volume C Table 6.1.1.4 (pp. 500-502)' 'Brennan, Cowan, Rev. Sci. Instrum., 1992, 63, 850'
Ru 0.07671 3.30287 19.26740 12.91820 4.86337 1.56756 0.80852 8.43467 24.79970 94.29280 5.37874 'International Tables Volume C Table 6.1.1.4 (pp. 500-502)' 'Brennan, Cowan, Rev. Sci. Instrum., 1992, 63, 850'
S 0.33376 0.55840 6.90530 5.20340 1.43790 1.58630 1.46790 22.21510 0.25360 56.17200 0.86690 'International Tables Volume C Table 6.1.1.4 (pp. 500-502)' 'Brennan, Cowan, Rev. Sci. Instrum., 1992, 63, 850'

loop_
_exptl_crystal_face_index_h
_exptl_crystal_face_index_k
_exptl_crystal_face_index_l
_exptl_crystal_face_perp_dist
-1 -2 1 0.0418
3 2 10 0.0632
3 6 -6 0.0490
-3 -2 -10 0.0524
-8 2 6 0.0459
8 -2 -6 0.0230
1 -3 10 0.0619
-1 3 -10 0.0462

loop_
_geom_angle_atom_site_label_1
_geom_angle_atom_site_label_2
_geom_angle_atom_site_label_3
_geom_angle
_geom_angle_site_symmetry_1
_geom_angle_site_symmetry_3
_geom_angle_publ_flag
P5 Ru1 S1 159.14(6) . . ?
P2 Ru1 S1 88.01(6) . . ?
P2 Ru1 P5 71.58(5) . . ?
P3 Ru1 S1 96.29(6) . . ?
P3 Ru1 P5 92.68(5) . . ?
P3 Ru1 P2 103.39(6) . . ?
P4 Ru1 S1 98.57(5) . . ?
P4 Ru1 P5 102.15(6) . . ?
P4 Ru1 P2 171.80(6) . . ?
P4 Ru1 P3 71.16(5) . . ?
N1 Ru1 S1 67.90(16) . . ?
N1 Ru1 P5 105.94(16) . . ?
N1 Ru1 P2 87.58(18) . . ?
N1 Ru1 P3 160.71(15) . . ?
N1 Ru1 P4 99.41(18) . . ?
C1 S1 Ru1 80.1(2) . . ?
C21 P5 Ru1 95.28(18) . . ?
C111 P5 Ru1 124.2(2) . . ?
C111 P5 C21 107.4(3) . . ?
C121 P5 Ru1 126.08(17) . . ?
C121 P5 C21 105.0(3) . . ?
C121 P5 C111 96.7(2) . . ?
C21 P2 Ru1 96.72(18) . . ?
C211 P2 Ru1 116.7(2) . . ?
C211 P2 C21 105.8(3) . . ?
C221 P2 Ru1 126.7(2) . . ?
C221 P2 C21 107.2(3) . . ?
C221 P2 C211 101.7(3) . . ?
C34 P3 Ru1 95.98(16) . . ?
C311 P3 Ru1 119.2(2) . . ?
C311 P3 C34 103.6(3) . . ?
C322 P3 Ru1 127.9(2) . . ?
C322 P3 C34 105.4(3) . . ?
C322 P3 C311 101.3(3) . . ?
C34 P4 Ru1 94.25(16) . . ?
C411 P4 Ru1 121.98(18) . . ?
C411 P4 C34 106.5(2) . . ?
C421 P4 Ru1 125.3(2) . . ?
C421 P4 C34 107.6(3) . . ?
C421 P4 C411 99.3(2) . . ?
C1 N1 Ru1 98.1(4) . . ?
C2 N1 Ru1 142.7(5) . . ?
C2 N1 C1 119.0(5) . . ?
N1 C1 S1 113.8(5) . . ?
N2 C1 S1 122.2(5) . . ?
N2 C1 N1 124.0(6) . . ?
N1 C2 O1 117.8(6) . . ?
C3 C2 O1 123.7(7) . . ?
C3 C2 N1 118.4(6) . . ?
C4 C3 C2 121.1(7) . . ?
C8 C3 C2 120.9(7) . . ?
C8 C3 C4 117.9(7) . . ?
H4 C4 C3 120.2(4) . . ?
C5 C4 C3 119.6(8) . . ?
C5 C4 H4 120.2(6) . . ?
H5 C5 C4 119.1(6) . . ?
C6 C5 C4 121.8(9) . . ?
C6 C5 H5 119.1(5) . . ?
H6 C6 C5 119.7(5) . . ?
C7 C6 C5 120.5(8) . . ?
C7 C6 H6 119.7(5) . . ?
H7 C7 C6 120.8(5) . . ?
C8 C7 C6 118.4(7) . . ?
C8 C7 H7 120.8(5) . . ?
C7 C8 C3 121.4(7) . . ?
N2 C8 C3 116.3(6) . . ?
N2 C8 C7 122.1(7) . . ?
P2 C21 P5 95.3(3) . . ?
H21a C21 P5 112.7(2) . . ?
H21a C21 P2 112.7(2) . . ?
H21b C21 P5 112.7(2) . . ?
H21b C21 P2 112.7(2) . . ?
H21b C21 H21a 110.2 . . ?
P4 C34 P3 94.6(2) . . ?
H34a C34 P3 112.81(17) . . ?
H34a C34 P4 112.81(17) . . ?
H34b C34 P3 112.81(17) . . ?
H34b C34 P4 112.81(18) . . ?
H34b C34 H34a 110.3 . . ?
C8 N2 C1 121.1(6) . . ?
H2 N2 C1 119.4(4) . . ?
H2 N2 C8 119.4(4) . . ?
C112 C111 P5 121.8(6) . . ?
C116 C111 P5 117.4(5) . . ?
C116 C111 C112 119.7(6) . . ?
H112 C112 C111 120.6(5) . . ?
C113 C112 C111 118.8(8) . . ?
C113 C112 H112 120.6(5) . . ?
H113 C113 C112 119.9(5) . . ?
C114 C113 C112 120.2(7) . . ?
C114 C113 H113 119.9(4) . . ?
H114 C114 C113 119.5(4) . . ?
C115 C114 C113 121.1(7) . . ?
C115 C114 H114 119.5(5) . . ?
H115 C115 C114 120.5(5) . . ?
C116 C115 C114 119.0(9) . . ?
C116 C115 H115 120.5(5) . . ?
C115 C116 C111 121.2(7) . . ?
H116 C116 C111 119.4(4) . . ?
H116 C116 C115 119.4(5) . . ?
C122 C121 P5 122.8(4) . . ?
C126 C121 P5 118.9(4) . . ?
C126 C121 C122 117.9(5) . . ?
H122 C122 C121 119.3(3) . . ?
C123 C122 C121 121.4(5) . . ?
C123 C122 H122 119.3(3) . . ?
H123 C123 C122 119.9(3) . . ?
C124 C123 C122 120.2(5) . . ?
C124 C123 H123 119.9(3) . . ?
H124 C124 C123 120.5(3) . . ?
C125 C124 C123 119.1(5) . . ?
C125 C124 H124 120.5(4) . . ?
H125 C125 C124 119.9(4) . . ?
C126 C125 C124 120.2(6) . . ?
C126 C125 H125 119.9(3) . . ?
C125 C126 C121 121.2(5) . . ?
H126 C126 C121 119.4(3) . . ?
H126 C126 C125 119.4(3) . . ?
C212 C211 P2 121.6(5) . . ?
C216 C211 P2 119.1(5) . . ?
C216 C211 C212 119.3(6) . . ?
H212 C212 C211 120.0(4) . . ?
C213 C212 C211 120.0(7) . . ?
C213 C212 H212 120.0(5) . . ?
H213 C213 C212 120.0(5) . . ?
C214 C213 C212 120.1(8) . . ?
C214 C213 H213 120.0(5) . . ?
H214 C214 C213 120.4(5) . . ?
C215 C214 C213 119.2(8) . . ?
C215 C214 H214 120.4(5) . . ?
H215 C215 C214 119.7(5) . . ?
C216 C215 C214 120.6(8) . . ?
C216 C215 H215 119.7(5) . . ?
C215 C216 C211 120.7(7) . . ?
H216 C216 C211 119.7(4) . . ?
H216 C216 C215 119.7(5) . . ?
C222 C221 P2 119.0(5) . . ?
C226 C221 P2 120.7(5) . . ?
C226 C221 C222 120.3(6) . . ?
H222 C222 C221 120.1(4) . . ?
C223 C222 C221 119.8(6) . . ?
C223 C222 H222 120.1(4) . . ?
H223 C223 C222 119.4(4) . . ?
C224 C223 C222 121.3(6) . . ?
C224 C223 H223 119.4(4) . . ?
H224 C224 C223 120.6(4) . . ?
C225 C224 C223 118.9(6) . . ?
C225 C224 H224 120.6(4) . . ?
H225 C225 C224 119.8(4) . . ?
C226 C225 C224 120.3(6) . . ?
C226 C225 H225 119.8(4) . . ?
C225 C226 C221 119.3(6) . . ?
H226 C226 C221 120.3(4) . . ?
H226 C226 C225 120.3(4) . . ?
C312 C311 P3 119.8(4) . . ?
C316 C311 P3 122.5(5) . . ?
C316 C311 C312 117.7(5) . . ?
H312 C312 C311 119.6(3) . . ?
C313 C312 C311 120.7(6) . . ?
C313 C312 H312 119.6(4) . . ?
H313 C313 C312 119.8(4) . . ?
C314 C313 C312 120.4(6) . . ?
C314 C313 H313 119.8(4) . . ?
H314 C314 C313 120.7(4) . . ?
C315 C314 C313 118.6(6) . . ?
C315 C314 H314 120.7(4) . . ?
H315 C315 C314 118.9(4) . . ?
C316 C315 C314 122.2(7) . . ?
C316 C315 H315 118.9(4) . . ?
C315 C316 C311 120.3(7) . . ?
H316 C316 C311 119.9(4) . . ?
H316 C316 C315 119.9(4) . . ?
C323 C322 P3 120.5(5) . . ?
C327 C322 P3 118.4(5) . . ?
C327 C322 C323 121.0(6) . . ?
H323 C323 C322 119.8(4) . . ?
C324 C323 C322 120.4(7) . . ?
C324 C323 H323 119.8(5) . . ?
H324 C324 C323 120.0(5) . . ?
C325 C324 C323 119.9(8) . . ?
C325 C324 H324 120.0(5) . . ?
H325 C325 C324 120.4(5) . . ?
C326 C325 C324 119.1(7) . . ?
C326 C325 H325 120.4(4) . . ?
H326 C326 C325 119.0(4) . . ?
C327 C326 C325 122.1(8) . . ?
C327 C326 H326 119.0(5) . . ?
C326 C327 C322 117.3(7) . . ?
H327 C327 C322 121.3(4) . . ?
H327 C327 C326 121.3(5) . . ?
C412 C411 P4 120.2(4) . . ?
C416 C411 P4 121.5(4) . . ?
C416 C411 C412 118.2(5) . . ?
H412 C412 C411 119.2(3) . . ?
C413 C412 C411 121.5(5) . . ?
C413 C412 H412 119.2(3) . . ?
H413 C413 C412 120.1(3) . . ?
C414 C413 C412 119.8(5) . . ?
C414 C413 H413 120.1(3) . . ?
H414 C414 C413 119.9(3) . . ?
C415 C414 C413 120.3(5) . . ?
C415 C414 H414 119.9(4) . . ?
H415 C415 C414 120.0(4) . . ?
C416 C415 C414 120.0(5) . . ?
C416 C415 H415 120.0(3) . . ?
C415 C416 C411 120.1(5) . . ?
H416 C416 C411 119.9(3) . . ?
H416 C416 C415 119.9(3) . . ?
C422 C421 P4 118.8(5) . . ?
C426 C421 P4 121.9(5) . . ?
C426 C421 C422 119.3(6) . . ?
H422 C422 C421 120.1(4) . . ?
C423 C422 C421 119.8(8) . . ?
C423 C422 H422 120.1(5) . . ?
H423 C423 C422 120.4(5) . . ?
C424 C423 C422 119.2(7) . . ?
C424 C423 H423 120.4(4) . . ?
H424 C424 C423 120.1(4) . . ?
C425 C424 C423 119.8(7) . . ?
C425 C424 H424 120.1(5) . . ?
H425 C425 C424 119.8(5) . . ?
C426 C425 C424 120.5(8) . . ?
C426 C425 H425 119.8(5) . . ?
C425 C426 C421 121.3(7) . . ?
H426 C426 C421 119.3(4) . . ?
H426 C426 C425 119.3(5) . . ?
C2S C1S O1S 122.3(8) . . ?
C3S C1S O1S 119.7(8) . . ?
C3S C1S C2S 118.0(8) . . ?
H2Sa C2S C1S 109.5 . . ?
H2Sb C2S C1S 109.5 . . ?
H2Sb C2S H2Sa 109.5 . . ?
H2Sc C2S C1S 109.5 . . ?
H2Sc C2S H2Sa 109.5 . . ?
H2Sc C2S H2Sb 109.5 . . ?
H3Sa C3S C1S 109.5 . . ?
H3Sb C3S C1S 109.5 . . ?
H3Sb C3S H3Sa 109.5 . . ?
H3Sc C3S C1S 109.5 . . ?
H3Sc C3S H3Sa 109.5 . . ?
H3Sc C3S H3Sb 109.5 . . ?
F3 P1 F2 92.4(3) . . ?
F1 P1 F2 175.9(4) . . ?
F1 P1 F3 90.1(3) . . ?
F5 P1 F2 88.6(3) . . ?
F5 P1 F3 177.7(4) . . ?
F5 P1 F1 88.9(3) . . ?
F6 P1 F2 86.3(3) . . ?
F6 P1 F3 85.8(4) . . ?
F6 P1 F1 90.6(3) . . ?
F6 P1 F5 92.1(4) . . ?
F4 P1 F2 93.6(3) . . ?
F4 P1 F3 91.3(4) . . ?
F4 P1 F1 89.6(3) . . ?
F4 P1 F5 90.7(4) . . ?
F4 P1 F6 177.2(4) . . ?

loop_
_geom_bond_atom_site_label_1
_geom_bond_atom_site_label_2
_geom_bond_distance
_geom_bond_site_symmetry_2
_geom_bond_publ_flag
Ru1 S1 2.4580(17) . ?
Ru1 P5 2.3470(15) . ?
Ru1 P2 2.3250(15) . ?
Ru1 P3 2.3200(15) . ?
Ru1 P4 2.3727(15) . ?
Ru1 N1 2.200(6) . ?
S1 C1 1.734(7) . ?
P5 C21 1.861(6) . ?
P5 C111 1.843(6) . ?
P5 C121 1.841(5) . ?
P2 C21 1.836(6) . ?
P2 C211 1.834(6) . ?
P2 C221 1.830(6) . ?
P3 C34 1.858(5) . ?
P3 C311 1.843(5) . ?
P3 C322 1.835(6) . ?
P4 C34 1.857(5) . ?
P4 C411 1.822(5) . ?
P4 C421 1.832(7) . ?
O1 C2 1.243(8) . ?
N1 C1 1.373(9) . ?
N1 C2 1.349(10) . ?
C1 N2 1.313(9) . ?
C2 C3 1.452(10) . ?
C3 C4 1.392(11) . ?
C3 C8 1.392(11) . ?
C4 H4 0.9500 . ?
C4 C5 1.372(12) . ?
C5 H5 0.9500 . ?
C5 C6 1.328(15) . ?
C6 H6 0.9500 . ?
C6 C7 1.393(13) . ?
C7 H7 0.9500 . ?
C7 C8 1.371(10) . ?
C8 N2 1.409(10) . ?
C21 H21a 0.9900 . ?
C21 H21b 0.9900 . ?
C34 H34a 0.9900 . ?
C34 H34b 0.9900 . ?
N2 H2 0.8800 . ?
C111 C112 1.377(9) . ?
C111 C116 1.385(11) . ?
C112 H112 0.9500 . ?
C112 C113 1.437(12) . ?
C113 H113 0.9500 . ?
C113 C114 1.367(14) . ?
C114 H114 0.9500 . ?
C114 C115 1.367(12) . ?
C115 H115 0.9500 . ?
C115 C116 1.407(10) . ?
C116 H116 0.9500 . ?
C121 C122 1.404(8) . ?
C121 C126 1.390(7) . ?
C122 H122 0.9500 . ?
C122 C123 1.363(9) . ?
C123 H123 0.9500 . ?
C123 C124 1.402(9) . ?
C124 H124 0.9500 . ?
C124 C125 1.390(9) . ?
C125 H125 0.9500 . ?
C125 C126 1.380(8) . ?
C126 H126 0.9500 . ?
C211 C212 1.400(10) . ?
C211 C216 1.387(9) . ?
C212 H212 0.9500 . ?
C212 C213 1.390(11) . ?
C213 H213 0.9500 . ?
C213 C214 1.376(13) . ?
C214 H214 0.9500 . ?
C214 C215 1.411(13) . ?
C215 H215 0.9500 . ?
C215 C216 1.352(11) . ?
C216 H216 0.9500 . ?
C221 C222 1.370(8) . ?
C221 C226 1.383(9) . ?
C222 H222 0.9500 . ?
C222 C223 1.374(10) . ?
C223 H223 0.9500 . ?
C223 C224 1.373(11) . ?
C224 H224 0.9500 . ?
C224 C225 1.384(10) . ?
C225 H225 0.9500 . ?
C225 C226 1.393(10) . ?
C226 H226 0.9500 . ?
C311 C312 1.391(9) . ?
C311 C316 1.400(9) . ?
C312 H312 0.9500 . ?
C312 C313 1.396(8) . ?
C313 H313 0.9500 . ?
C313 C314 1.384(10) . ?
C314 H314 0.9500 . ?
C314 C315 1.358(11) . ?
C315 H315 0.9500 . ?
C315 C316 1.377(11) . ?
C316 H316 0.9500 . ?
C322 C323 1.383(10) . ?
C322 C327 1.362(9) . ?
C323 H323 0.9500 . ?
C323 C324 1.418(10) . ?
C324 H324 0.9500 . ?
C324 C325 1.364(14) . ?
C325 H325 0.9500 . ?
C325 C326 1.371(14) . ?
C326 H326 0.9500 . ?
C326 C327 1.446(10) . ?
C327 H327 0.9500 . ?
C411 C412 1.382(7) . ?
C411 C416 1.417(7) . ?
C412 H412 0.9500 . ?
C412 C413 1.376(9) . ?
C413 H413 0.9500 . ?
C413 C414 1.376(9) . ?
C414 H414 0.9500 . ?
C414 C415 1.389(9) . ?
C415 H415 0.9500 . ?
C415 C416 1.376(9) . ?
C416 H416 0.9500 . ?
C421 C422 1.367(10) . ?
C421 C426 1.400(10) . ?
C422 H422 0.9500 . ?
C422 C423 1.409(11) . ?
C423 H423 0.9500 . ?
C423 C424 1.419(14) . ?
C424 H424 0.9500 . ?
C424 C425 1.356(14) . ?
C425 H425 0.9500 . ?
C425 C426 1.366(11) . ?
C426 H426 0.9500 . ?
O1S C1S 1.212(9) . ?
C1S C2S 1.472(11) . ?
C1S C3S 1.463(10) . ?
C2S H2Sa 0.9800 . ?
C2S H2Sb 0.9800 . ?
C2S H2Sc 0.9800 . ?
C3S H3Sa 0.9800 . ?
C3S H3Sb 0.9800 . ?
C3S H3Sc 0.9800 . ?
P1 F2 1.604(4) . ?
P1 F3 1.590(5) . ?
P1 F1 1.582(4) . ?
P1 F5 1.555(5) . ?
P1 F6 1.613(6) . ?
P1 F4 1.566(6) . ?

loop_
_geom_torsion_atom_site_label_1
_geom_torsion_atom_site_label_2
_geom_torsion_atom_site_label_3
_geom_torsion_atom_site_label_4
_geom_torsion
_geom_torsion_site_symmetry_1
_geom_torsion_site_symmetry_2
_geom_torsion_site_symmetry_3
_geom_torsion_site_symmetry_4
_geom_torsion_publ_flag
Ru1 N1 C1 S1 3.6(3) . . . . ?
Ru1 N1 C1 N2 -174.8(4) . . . . ?
Ru1 N1 C2 O1 -9.9(9) . . . . ?
Ru1 N1 C2 C3 169.8(8) . . . . ?
S1 C1 N1 C2 179.7(5) . . . . ?
S1 C1 N2 C8 -174.9(5) . . . . ?
P5 C111 C112 C113 -170.8(5) . . . . ?
P5 C111 C116 C115 169.7(5) . . . . ?
P5 C121 C122 C123 173.5(5) . . . . ?
P5 C121 C126 C125 -174.1(4) . . . . ?
P2 C211 C212 C213 -177.5(6) . . . . ?
P2 C211 C216 C215 174.3(6) . . . . ?
P2 C221 C222 C223 178.7(5) . . . . ?
P2 C221 C226 C225 179.5(5) . . . . ?
P3 C311 C312 C313 179.3(5) . . . . ?
P3 C311 C316 C315 178.8(7) . . . . ?
P3 C322 C323 C324 177.9(5) . . . . ?
P3 C322 C327 C326 -174.7(5) . . . . ?
P4 C411 C412 C413 -177.6(5) . . . . ?
P4 C411 C416 C415 178.8(5) . . . . ?
P4 C421 C422 C423 -178.4(6) . . . . ?
P4 C421 C426 C425 178.3(6) . . . . ?
O1 C2 N1 C1 176.4(7) . . . . ?
O1 C2 C3 C4 2.8(9) . . . . ?
O1 C2 C3 C8 -178.2(8) . . . . ?
N1 C1 N2 C8 3.4(9) . . . . ?
N1 C2 C3 C4 -176.8(7) . . . . ?
N1 C2 C3 C8 2.1(8) . . . . ?
C1 N2 C8 C3 -4.9(8) . . . . ?
C1 N2 C8 C7 -178.9(8) . . . . ?
C2 C3 C4 C5 -177.6(9) . . . . ?
C2 C3 C8 C7 176.3(8) . . . . ?
C2 C3 C8 N2 2.2(9) . . . . ?
C3 C4 C5 C6 -3.4(11) . . . . ?
C3 C8 C7 C6 5.8(10) . . . . ?
C4 C5 C6 C7 4.4(13) . . . . ?
C5 C6 C7 C8 -5.6(13) . . . . ?
C6 C7 C8 N2 179.5(8) . . . . ?
C111 C112 C113 C114 2.5(7) . . . . ?
C111 C116 C115 C114 1.0(7) . . . . ?
C112 C113 C114 C115 0.2(8) . . . . ?
C113 C114 C115 C116 -1.9(8) . . . . ?
C121 C122 C123 C124 -1.1(7) . . . . ?
C121 C126 C125 C124 1.7(6) . . . . ?
C122 C123 C124 C125 1.9(7) . . . . ?
C123 C124 C125 C126 -2.2(7) . . . . ?
C211 C212 C213 C214 2.3(9) . . . . ?
C211 C216 C215 C214 4.2(9) . . . . ?
C212 C213 C214 C215 -0.5(11) . . . . ?
C213 C214 C215 C216 -2.7(11) . . . . ?
C221 C222 C223 C224 1.9(7) . . . . ?
C221 C226 C225 C224 1.9(7) . . . . ?
C222 C223 C224 C225 -3.2(8) . . . . ?
C223 C224 C225 C226 1.2(8) . . . . ?
C311 C312 C313 C314 1.6(7) . . . . ?
C311 C316 C315 C314 2.3(10) . . . . ?
C312 C313 C314 C315 0.5(8) . . . . ?
C313 C314 C315 C316 -2.4(8) . . . . ?
C322 C323 C324 C325 -5.0(8) . . . . ?
C322 C327 C326 C325 -1.7(8) . . . . ?
C323 C324 C325 C326 4.8(9) . . . . ?
C324 C325 C326 C327 -1.5(10) . . . . ?
C411 C412 C413 C414 0.0(7) . . . . ?
C411 C416 C415 C414 -2.6(7) . . . . ?
C412 C413 C414 C415 -0.6(8) . . . . ?
C413 C414 C415 C416 1.9(8) . . . . ?
C421 C422 C423 C424 -1.0(9) . . . . ?
C421 C426 C425 C424 1.1(8) . . . . ?
C422 C423 C424 C425 -0.1(9) . . . . ?
C423 C424 C425 C426 -0.0(9) . . . . ?

loop_
_restr_distance_atom_site_label_1
_restr_distance_atom_site_label_2
_restr_distance_site_symmetry_2
_restr_distance_target
_restr_distance_target_weight_param
_restr_distance_diff
O1S C1S 1 1.2100 0.0200 -0.0016
O1S C2S 1 2.3800 0.0400 0.0264
O1S C3S 1 2.3800 0.0400 0.0641
C1S C2S 1 1.5000 0.0200 0.0283
C1S C3S 1 1.5000 0.0200 0.0370
P1 F2 1 1.6500 0.0200 0.0459
P1 F3 1 1.6500 0.0200 0.0596
P1 F1 1 1.6500 0.0200 0.0676
P1 F5 1 1.6500 0.0200 0.0949
P1 F6 1 1.6500 0.0200 0.0366
P1 F4 1 1.6500 0.0200 0.0842

loop_
_restr_equal_distance_atom_site_label_1
_restr_equal_distance_atom_site_label_2
_restr_equal_distance_site_symmetry_2
_restr_equal_distance_class_id
C1S C2S 1 1
C1S C3S 1 1
C2S O1S 1 2
C3S O1S 1 2
P1 F2 1 4
P1 F3 1 4
P1 F1 1 4
P1 F5 1 4
P1 F6 1 4
P1 F4 1 4
F2 F3 1 5
F2 F1 1 3
F2 F5 1 5
F2 F6 1 5
F2 F4 1 5
F3 F5 1 3
F1 F3 1 5
F1 F5 1 5
F1 F6 1 5
F1 F4 1 5
F4 F6 1 3

loop_
_restr_equal_distance_class_class_id
_restr_equal_distance_class_target_weight_param
_restr_equal_distance_class_average
_restr_equal_distance_class_esd
_restr_equal_distance_class_diff_max
1 0.0200 1.4673 0.0043 0.0043
2 0.0400 2.3348 0.0189 0.0189
3 0.0500 3.1692 0.0174 0.0243
4 0.0200 1.5852 0.0203 0.0301
5 0.0400 2.2444 0.0436 0.0673

loop_
_restr_U_similar_atom_site_label_1
_restr_U_similar_atom_site_label_2
_restr_U_similar_weight_param
N1 C1 0.0400
N1 C2 0.0400
C2 C3 0.0400
C3 C8 0.0400
O1S C1S 0.0800
C1S C2S 0.0400
C1S C3S 0.0400
P1 F2 0.0800
P1 F3 0.0800
P1 F1 0.0800
P1 F5 0.0800
P1 F6 0.0800
P1 F4 0.0800

loop_
_exptl_oxdiff_crystal_face_indexfrac_h
_exptl_oxdiff_crystal_face_indexfrac_k
_exptl_oxdiff_crystal_face_indexfrac_l
_exptl_oxdiff_crystal_face_x
_exptl_oxdiff_crystal_face_y
_exptl_oxdiff_crystal_face_z
-1.0047 -1.9982 0.9995 -0.1959 -0.1207 0.1823
2.6346 2.2321 9.7788 0.6029 0.3261 0.7282
3.0240 5.9866 -6.0667 0.5159 0.2831 -0.8085
-2.6190 -2.2036 -9.7976 -0.6001 -0.3246 -0.7311
-8.3412 1.8764 5.9181 -0.4378 0.8024 0.4055
8.3412 -1.8764 -5.9181 0.4378 -0.8024 -0.4055
1.0020 -3.3818 9.5779 0.0819 -0.1551 0.9845
-0.8234 3.3252 -9.6514 -0.0724 0.1376 -0.9878

loop_
_atom_site_anharm_gc_c_label
_atom_site_anharm_gc_c_111
_atom_site_anharm_gc_c_112
_atom_site_anharm_gc_c_113
_atom_site_anharm_gc_c_122
_atom_site_anharm_gc_c_123
_atom_site_anharm_gc_c_133
_atom_site_anharm_gc_c_222
_atom_site_anharm_gc_c_223
_atom_site_anharm_gc_c_233
_atom_site_anharm_gc_c_333
Ru1 -0.00000049(6) 0.00000057(4) 0.00000012(3) -0.00000026(6) -0.000000065(17) -0.00000007(3) 0.00000035(10) -0.00000004(5) -0.00000007(2) -0.00000000(4)

loop_
_atom_site_anharm_gc_d_label
_atom_site_anharm_gc_d_1111
_atom_site_anharm_gc_d_1112
_atom_site_anharm_gc_d_1113
_atom_site_anharm_gc_d_1122
_atom_site_anharm_gc_d_1123
_atom_site_anharm_gc_d_1133
_atom_site_anharm_gc_d_1222
_atom_site_anharm_gc_d_1223
_atom_site_anharm_gc_d_1233
_atom_site_anharm_gc_d_1333
_atom_site_anharm_gc_d_2222
_atom_site_anharm_gc_d_2223
_atom_site_anharm_gc_d_2233
_atom_site_anharm_gc_d_2333
_atom_site_anharm_gc_d_3333
Ru1 0.000000040(5) -0.000000007(3) -0.0000000008(16) 0.0000000065(18) 0.0000000022(11) 0.0000000109(10) -0.000000023(4) -0.0000000006(10) -0.0000000010(9) 0.0000000036(11) -0.000000047(8) 0.000000004(3) 0.0000000006(13) 0.0000000019(15) -0.000000007(2)

loop_
_smtbx_masks_void_nr
_smtbx_masks_void_average_x
_smtbx_masks_void_average_y
_smtbx_masks_void_average_z
_smtbx_masks_void_volume
_smtbx_masks_void_count_electrons
_smtbx_masks_void_content
1 0.119 -0.119 0.488 164.6 25.3 '1 C2H6O'
2 0.619 0.119 0.988 164.6 25.9 '1 C2H6O'

loop_
_restr_chirality_atom_site_label_1
_restr_chirality_atom_site_label_2
_restr_chirality_atom_site_label_3
_restr_chirality_atom_site_label_4
_restr_chirality_site_symmetry_1
_restr_chirality_site_symmetry_2
_restr_chirality_site_symmetry_3
_restr_chirality_site_symmetry_4
_restr_chirality_volume_target
_restr_chirality_weight_param
_restr_chirality_diff
C1S C3S C2S O1S 1 1 1 1 0.0000 0.0500 -0.0207

loop_
_restr_rigu_atom_site_label_1
_restr_rigu_atom_site_label_2
_restr_rigu_target_weight_param
_restr_rigu_u13_diff
_restr_rigu_u23_diff
_restr_rigu_u33_diff
N1 C1 0.004000 0.013324 -0.000572 0.013245
N1 C2 0.004000 -0.017250 -0.009987 -0.003345
N1 C3 0.004000 -0.003340 -0.007190 -0.009803
C1 C2 0.004000 -0.002334 -0.014483 -0.006741
C2 C3 0.004000 -0.008046 -0.002494 0.002178
C2 C8 0.004000 -0.007157 0.007643 -0.003287
C3 C8 0.004000 -0.000455 -0.007136 0.003505
O1S C1S 0.004000 0.003846 0.003617 -0.001684
O1S C2S 0.004000 0.030271 0.022154 0.002387
O1S C3S 0.004000 -0.014583 0.004197 -0.003066
C1S C2S 0.004000 0.005144 0.003461 -0.001332
C1S C3S 0.004000 -0.007196 -0.002760 -0.002924
C2S C3S 0.004000 -0.002940 0.006196 0.016444
P1 F2 0.004000 0.011074 -0.003045 -0.014063
P1 F3 0.004000 -0.002866 -0.009577 -0.023360
P1 F1 0.004000 0.004563 -0.001368 -0.008278
P1 F5 0.004000 0.000038 0.007272 -0.021229
P1 F6 0.004000 -0.016699 0.015438 -0.037466
P1 F4 0.004000 -0.001031 0.003121 -0.022581
F2 F3 0.004000 -0.011480 0.065090 -0.005914
F2 F1 0.004000 0.011391 0.004227 0.005716
F2 F5 0.004000 -0.028665 -0.000326 -0.007636
F2 F6 0.004000 -0.043282 -0.006381 -0.034198
F2 F4 0.004000 -0.016140 -0.046233 -0.010609
F3 F1 0.004000 0.045955 0.031216 0.012827
F3 F5 0.004000 -0.001100 0.020910 0.002168
F3 F6 0.004000 0.044685 0.057871 -0.017794
F3 F4 0.004000 0.022859 -0.054094 -0.004955
F1 F5 0.004000 -0.004990 0.061396 -0.006335
F1 F6 0.004000 0.015945 -0.012392 -0.008446
F1 F4 0.004000 0.042638 0.000769 -0.024510
F5 F6 0.004000 -0.033548 -0.081740 0.002356
F5 F4 0.004000 -0.075654 0.051507 0.007515
F6 F4 0.004000 -0.015183 -0.014527 0.015251
